data_1508781
loop_
_publ_author_name
'Xu, Guo-Bo'
'Li, Li-Mei'
'Yang, Tao'
'Zhang, Guo-Lin'
'Li, Guo-You'

_publ_section_title
;
 Chaetoconvosins A and B, Alkaloids with New Skeleton from Fungus
 Chaetomium convolutum.
;
_journal_issue 23
_journal_name_full 'Organic letters'
_journal_page_first 6052
_journal_page_last 6055
_journal_paper_doi 10.1021/ol302943v
_journal_volume 14
_journal_year 2012
_chemical_absolute_configuration unk
_chemical_formula_moiety 'C29 H35 N O5'
_chemical_formula_sum 'C29 H35 N O5'
_chemical_formula_weight 477.58
_chemical_name_systematic
;
 ? 
;
_space_group_crystal_system monoclinic
_space_group_IT_number 4
_space_group_name_Hall 'P 2yb'
_space_group_name_H-M_alt 'P 1 21 1'
_symmetry_space_group_name_Hall 'P 2yb'
_symmetry_space_group_name_H-M 'P 1 21 1'
_atom_sites_solution_hydrogens geom
_atom_sites_solution_primary direct
_atom_sites_solution_secondary difmap
_audit_creation_date 2012-11-15
_audit_creation_method
;
  Olex2 1.1
  (compiled 2011.11.01 svn.r2039, GUI svn.r3906)
;
_cell_angle_alpha 90.00
_cell_angle_beta 103.118(5)
_cell_angle_gamma 90.00
_cell_formula_units_Z 2
_cell_length_a 8.7606(5)
_cell_length_b 9.5880(5)
_cell_length_c 18.8582(9)
_cell_measurement_reflns_used 1596
_cell_measurement_temperature 293(2)
_cell_measurement_theta_max 29.2157
_cell_measurement_theta_min 2.8459
_cell_volume 1542.69(14)
_computing_cell_refinement
;
CrysAlisPro, Agilent Technologies,
Version 1.171.35.19 (release 27-10-2011 CrysAlis171 .NET)
(compiled Oct 27 2011,15:02:11)
;
_computing_data_collection
;
CrysAlisPro, Agilent Technologies,
Version 1.171.35.19 (release 27-10-2011 CrysAlis171 .NET)
(compiled Oct 27 2011,15:02:11)
;
_computing_data_reduction
;
CrysAlisPro, Agilent Technologies,
Version 1.171.35.19 (release 27-10-2011 CrysAlis171 .NET)
(compiled Oct 27 2011,15:02:11)
;
_computing_molecular_graphics
;
O. V. Dolomanov, L. J. Bourhis, R. J. Gildea, J. A. K. Howard and H. Puschmann,
OLEX2: a complete structure solution, refinement and analysis program.
J. Appl. Cryst. (2009). 42, 339-341.
;
_computing_publication_material
;
O. V. Dolomanov, L. J. Bourhis, R. J. Gildea, J. A. K. Howard and H. Puschmann,
OLEX2: a complete structure solution, refinement and analysis program.
J. Appl. Cryst. (2009). 42, 339-341.
;
_computing_structure_refinement
;
SHELXL, G.M. Sheldrick, Acta Cryst.
2008). A64, 112-122
;
_computing_structure_solution
;
SHELXS, G.M. Sheldrick, Acta Cryst.
(2008). A64, 112-122
;
_diffrn_ambient_temperature 293.15
_diffrn_detector_area_resol_mean 16.0874
_diffrn_measured_fraction_theta_full 0.997
_diffrn_measured_fraction_theta_max 0.997
_diffrn_measurement_details
;
  1 omega   -2.00   26.00   1.0000   10.0000
omega____ theta____ kappa____ phi______ frames
    -      -16.8924 -103.0000  -80.0000 28

  2 omega   34.00   71.00   1.0000   10.0000
omega____ theta____ kappa____ phi______ frames
    -       20.0174 -178.0000   30.0000 37

  3 omega  -32.00   34.00   1.0000   10.0000
omega____ theta____ kappa____ phi______ frames
    -       20.0174  -57.0000   30.0000 66

  4 omega   -5.00   81.00   1.0000   10.0000
omega____ theta____ kappa____ phi______ frames
    -       20.0174   38.0000 -180.0000 86

  5 omega  -49.00  -24.00   1.0000   10.0000
omega____ theta____ kappa____ phi______ frames
    -       20.0174  -57.0000  150.0000 25
;
_diffrn_measurement_device_type 'Xcalibur, Eos'
_diffrn_measurement_method '\w scans'
_diffrn_orient_matrix_UB_11 0.0305911000
_diffrn_orient_matrix_UB_12 0.0382114000
_diffrn_orient_matrix_UB_13 0.0322998000
_diffrn_orient_matrix_UB_21 -0.0284299000
_diffrn_orient_matrix_UB_22 0.0627503000
_diffrn_orient_matrix_UB_23 -0.0182196000
_diffrn_orient_matrix_UB_31 -0.0719039000
_diffrn_orient_matrix_UB_32 -0.0085396000
_diffrn_orient_matrix_UB_33 0.0107922000
_diffrn_radiation_monochromator graphite
_diffrn_radiation_type 'Mo K\a'
_diffrn_radiation_wavelength 0.7107
_diffrn_reflns_av_R_equivalents 0.0223
_diffrn_reflns_av_unetI/netI 0.0624
_diffrn_reflns_limit_h_max 10
_diffrn_reflns_limit_h_min -10
_diffrn_reflns_limit_k_max 11
_diffrn_reflns_limit_k_min -11
_diffrn_reflns_limit_l_max 23
_diffrn_reflns_limit_l_min -23
_diffrn_reflns_number 7240
_diffrn_reflns_theta_full 26.37
_diffrn_reflns_theta_max 26.37
_diffrn_reflns_theta_min 3.07
_diffrn_source 'Enhance (Mo) X-ray Source'
_diffrn_source_current n/a
_diffrn_source_voltage n/a
_exptl_absorpt_coefficient_mu 0.070
_exptl_absorpt_correction_T_max 1.00000
_exptl_absorpt_correction_T_min 0.94884
_exptl_absorpt_correction_type multi-scan
_exptl_absorpt_process_details
;
CrysAlisPro, Agilent Technologies,
Version 1.171.35.19 (release 27-10-2011 CrysAlis171 .NET)
(compiled Oct 27 2011,15:02:11)
Empirical absorption correction using spherical harmonics,
 implemented in SCALE3 ABSPACK scaling algorithm.
;
_exptl_crystal_colour colorless
_exptl_crystal_density_diffrn 1.028
_exptl_crystal_density_method 'not measured'
_exptl_crystal_description block
_exptl_crystal_F_000 512
_exptl_crystal_size_max 0.40
_exptl_crystal_size_mid 0.30
_exptl_crystal_size_min 0.05
_refine_diff_density_max 0.194
_refine_diff_density_min -0.186
_refine_diff_density_rms 0.051
_refine_ls_abs_structure_details 'Flack H D (1983), Acta Cryst. A39, 876-881'
_refine_ls_abs_structure_Flack 0.1(15)
_refine_ls_extinction_method none
_refine_ls_goodness_of_fit_ref 0.998
_refine_ls_hydrogen_treatment mixed
_refine_ls_matrix_type full
_refine_ls_number_parameters 333
_refine_ls_number_reflns 4919
_refine_ls_number_restraints 3
_refine_ls_restrained_S_all 0.997
_refine_ls_R_factor_all 0.0867
_refine_ls_R_factor_gt 0.0616
_refine_ls_shift/su_max 0.000
_refine_ls_shift/su_mean 0.000
_refine_ls_structure_factor_coef Fsqd
_refine_ls_weighting_details 'calc w=1/[\s^2^(Fo^2^)+(0.0822P)^2^+0.0000P] where P=(Fo^2^+2Fc^2^)/3'
_refine_ls_weighting_scheme calc
_refine_ls_wR_factor_gt 0.1421
_refine_ls_wR_factor_ref 0.1551
_reflns_number_gt 3468
_reflns_number_total 4919
_reflns_threshold_expression >2sigma(I)
_cod_data_source_file ol302943v_si_002.cif
_cod_data_source_block 120516_s2_lgy
_cod_database_code 1508781
_chemical_oxdiff_formula C6H6N2O2
_reflns_odcompleteness_completeness 99.79
_reflns_odcompleteness_iscentric 1
_reflns_odcompleteness_theta 26.32

loop_
_space_group_symop_id
_space_group_symop_operation_xyz
1 'x, y, z'
2 '-x, y+1/2, -z'

loop_
_atom_site_label
_atom_site_type_symbol
_atom_site_fract_x
_atom_site_fract_y
_atom_site_fract_z
_atom_site_U_iso_or_equiv
_atom_site_adp_type
_atom_site_occupancy
_atom_site_symmetry_multiplicity
_atom_site_calc_flag
_atom_site_refinement_flags
O1 O 0.6912(3) -0.0092(3) 0.20837(13) 0.0565(8) Uani 1 1 d .
O2 O 1.0079(3) 0.2330(3) 0.38561(12) 0.0593(8) Uani 1 1 d .
O3 O 0.1254(2) 0.1238(2) 0.23410(11) 0.0354(6) Uani 1 1 d .
O4 O 0.2681(3) 0.2609(3) 0.32444(11) 0.0440(6) Uani 1 1 d .
H4 H 0.1899 0.2700 0.3410 0.066 Uiso 1 1 calc R
O5 O 0.5906(3) 0.3330(3) 0.29901(14) 0.0501(7) Uani 1 1 d .
N2 N 0.8510(3) 0.1075(4) 0.29852(16) 0.0419(8) Uani 1 1 d .
C1 C 0.7097(4) 0.0479(4) 0.26650(17) 0.0364(8) Uani 1 1 d .
C25 C 0.8333(4) 0.1933(5) 0.48859(17) 0.0488(10) Uani 1 1 d .
C30 C 0.7788(5) 0.3289(5) 0.4815(2) 0.0549(10) Uani 1 1 d .
H30 H 0.7266 0.3622 0.4361 0.066 Uiso 1 1 calc R
C3 C 0.8947(4) 0.1571(4) 0.36764(17) 0.0393(8) Uani 1 1 d .
C29 C 0.8019(5) 0.4157(6) 0.5421(2) 0.0708(13) Uani 1 1 d .
H29 H 0.7634 0.5064 0.5371 0.085 Uiso 1 1 calc R
C4 C 0.8067(4) 0.0994(4) 0.42061(16) 0.0374(8) Uani 1 1 d .
H4A H 0.8576 0.0105 0.4373 0.045 Uiso 1 1 calc R
C28 C 0.8785(6) 0.3704(7) 0.6073(2) 0.0727(14) Uani 1 1 d .
H28 H 0.8933 0.4300 0.6472 0.087 Uiso 1 1 calc R
C5 C 0.6309(4) 0.0636(4) 0.38905(16) 0.0353(8) Uani 1 1 d .
H5 H 0.5707 0.1336 0.4090 0.042 Uiso 1 1 calc R
C27 C 0.9354(5) 0.2378(7) 0.6162(2) 0.0765(15) Uani 1 1 d .
H27 H 0.9877 0.2076 0.6622 0.092 Uiso 1 1 calc R
C6 C 0.5764(4) -0.0813(4) 0.41262(19) 0.0508(10) Uani 1 1 d .
H6 H 0.4684 -0.0641 0.4166 0.061 Uiso 1 1 calc R
C26 C 0.9158(5) 0.1454(6) 0.55623(19) 0.0689(14) Uani 1 1 d .
H26 H 0.9568 0.0556 0.5618 0.083 Uiso 1 1 calc R
C7 C 0.5595(4) -0.1941(4) 0.3554(2) 0.0494(10) Uani 1 1 d .
C8 C 0.4833(4) -0.1608(4) 0.2879(2) 0.0441(9) Uani 1 1 d D
H8 H 0.460(4) -0.227(3) 0.2474(13) 0.053 Uiso 1 1 d D
C9 C 0.4339(4) -0.0121(4) 0.27623(16) 0.0349(8) Uani 1 1 d .
H9 H 0.3627 0.0051 0.3085 0.042 Uiso 1 1 calc R
C10 C 0.5800(4) 0.0777(4) 0.30591(16) 0.0347(8) Uani 1 1 d .
C11 C 0.6594(6) -0.1257(6) 0.4894(2) 0.0742(14) Uani 1 1 d .
H11A H 0.6065 -0.2048 0.5039 0.111 Uiso 1 1 calc R
H11B H 0.6578 -0.0500 0.5226 0.111 Uiso 1 1 calc R
H11C H 0.7660 -0.1502 0.4902 0.111 Uiso 1 1 calc R
C12 C 0.6148(6) -0.3403(5) 0.3754(3) 0.0776(14) Uani 1 1 d .
H12A H 0.5508 -0.3817 0.4048 0.116 Uiso 1 1 calc R
H12B H 0.7219 -0.3382 0.4021 0.116 Uiso 1 1 calc R
H12C H 0.6068 -0.3944 0.3318 0.116 Uiso 1 1 calc R
C13 C 0.3552(4) 0.0535(4) 0.20266(16) 0.0353(7) Uani 1 1 d .
H13 H 0.4066 0.0268 0.1636 0.042 Uiso 1 1 calc R
C14 C 0.1757(4) 0.0375(4) 0.18027(16) 0.0354(7) Uani 1 1 d .
C15 C 0.1113(4) 0.0978(5) 0.10301(18) 0.0505(10) Uani 1 1 d .
H15A H 0.1998 0.1269 0.0837 0.061 Uiso 1 1 calc R
H15B H 0.0589 0.0230 0.0722 0.061 Uiso 1 1 calc R
C16 C -0.0018(5) 0.2199(5) 0.09662(18) 0.0553(10) Uani 1 1 d .
H16 H -0.0841 0.1955 0.1220 0.066 Uiso 1 1 calc R
C17 C 0.0763(5) 0.3525(5) 0.1296(2) 0.0606(11) Uani 1 1 d .
H17A H 0.0045 0.4285 0.1121 0.073 Uiso 1 1 calc R
H17B H 0.1676 0.3668 0.1094 0.073 Uiso 1 1 calc R
C18 C 0.1297(4) 0.3687(4) 0.2121(2) 0.0510(10) Uani 1 1 d .
H18 H 0.0348 0.3742 0.2312 0.061 Uiso 1 1 calc R
C19 C 0.2228(4) 0.2452(4) 0.24856(17) 0.0382(8) Uani 1 1 d .
C20 C 0.3723(4) 0.2106(4) 0.22082(17) 0.0361(8) Uani 1 1 d D
H20 H 0.374(4) 0.273(3) 0.1812(11) 0.037(9) Uiso 1 1 d D
C21 C 0.5228(4) 0.2267(4) 0.27922(16) 0.0355(8) Uani 1 1 d .
C22 C 0.1144(4) -0.1086(4) 0.18675(19) 0.0465(9) Uani 1 1 d .
H22A H 0.1538 -0.1426 0.2353 0.070 Uiso 1 1 calc R
H22B H 0.1486 -0.1689 0.1528 0.070 Uiso 1 1 calc R
H22C H 0.0019 -0.1069 0.1762 0.070 Uiso 1 1 calc R
C23 C -0.0790(6) 0.2445(7) 0.0156(2) 0.0961(17) Uani 1 1 d .
H23A H 0.0009 0.2578 -0.0112 0.144 Uiso 1 1 calc R
H23B H -0.1442 0.3259 0.0109 0.144 Uiso 1 1 calc R
H23C H -0.1416 0.1650 -0.0034 0.144 Uiso 1 1 calc R
C24 C 0.2186(5) 0.5042(5) 0.2326(3) 0.0736(13) Uani 1 1 d .
H24A H 0.3170 0.4999 0.2184 0.110 Uiso 1 1 calc R
H24B H 0.2372 0.5178 0.2843 0.110 Uiso 1 1 calc R
H24C H 0.1578 0.5805 0.2081 0.110 Uiso 1 1 calc R
H2 H 0.912(5) 0.105(5) 0.279(2) 0.058(14) Uiso 1 1 d .

loop_
_atom_site_aniso_label
_atom_site_aniso_U_11
_atom_site_aniso_U_22
_atom_site_aniso_U_33
_atom_site_aniso_U_23
_atom_site_aniso_U_13
_atom_site_aniso_U_12
O1 0.0462(14) 0.075(2) 0.0492(14) -0.0218(15) 0.0133(12) -0.0050(15)
O2 0.0443(14) 0.084(2) 0.0533(14) -0.0199(16) 0.0193(12) -0.0219(16)
O3 0.0351(11) 0.0341(14) 0.0384(12) -0.0022(10) 0.0114(10) -0.0049(12)
O4 0.0425(13) 0.0481(15) 0.0435(12) -0.0149(12) 0.0142(10) -0.0076(14)
O5 0.0487(14) 0.0332(15) 0.0650(16) -0.0056(13) 0.0061(12) -0.0105(13)
N2 0.0326(15) 0.053(2) 0.0431(16) -0.0067(16) 0.0145(13) -0.0046(16)
C1 0.0354(16) 0.0381(19) 0.0363(17) 0.0008(16) 0.0092(14) 0.0009(17)
C25 0.0380(18) 0.072(3) 0.0360(17) -0.005(2) 0.0071(14) -0.018(2)
C30 0.055(2) 0.058(3) 0.051(2) -0.011(2) 0.0114(18) -0.010(2)
C3 0.0306(16) 0.044(2) 0.0425(18) -0.0084(17) 0.0061(14) -0.0025(18)
C29 0.067(3) 0.080(4) 0.072(3) -0.020(3) 0.029(2) -0.023(3)
C4 0.0315(15) 0.041(2) 0.0392(17) 0.0033(16) 0.0076(14) -0.0007(17)
C28 0.073(3) 0.095(4) 0.054(3) -0.013(3) 0.024(2) -0.027(3)
C5 0.0340(15) 0.037(2) 0.0374(16) -0.0026(15) 0.0122(13) -0.0048(17)
C27 0.069(3) 0.120(5) 0.037(2) 0.004(3) 0.0057(19) -0.022(4)
C6 0.043(2) 0.058(3) 0.049(2) 0.0095(19) 0.0057(16) -0.007(2)
C26 0.060(2) 0.100(4) 0.042(2) 0.007(2) 0.0011(19) -0.013(3)
C7 0.044(2) 0.040(2) 0.062(2) 0.0074(19) 0.0055(18) -0.0060(19)
C8 0.0392(18) 0.036(2) 0.054(2) -0.0001(18) 0.0059(17) 0.0005(18)
C9 0.0322(16) 0.0330(19) 0.0380(16) -0.0031(16) 0.0051(14) 0.0010(16)
C10 0.0350(16) 0.033(2) 0.0364(16) -0.0050(15) 0.0079(14) -0.0065(16)
C11 0.091(3) 0.072(3) 0.054(2) 0.026(3) 0.004(2) -0.016(3)
C12 0.078(3) 0.049(3) 0.096(3) 0.018(3) 0.000(3) 0.008(3)
C13 0.0373(16) 0.0334(18) 0.0381(16) -0.0020(15) 0.0145(13) 0.0000(17)
C14 0.0373(16) 0.0346(19) 0.0323(15) -0.0038(15) 0.0038(13) -0.0047(17)
C15 0.052(2) 0.060(3) 0.0358(17) 0.0046(19) 0.0030(16) 0.000(2)
C16 0.055(2) 0.059(3) 0.0469(19) 0.015(2) 0.0010(17) 0.003(2)
C17 0.060(2) 0.048(3) 0.070(3) 0.023(2) 0.009(2) 0.013(2)
C18 0.044(2) 0.036(2) 0.072(2) 0.000(2) 0.0109(18) 0.004(2)
C19 0.0374(17) 0.032(2) 0.0459(18) -0.0004(16) 0.0111(15) -0.0003(18)
C20 0.0369(16) 0.0352(19) 0.0364(16) 0.0050(16) 0.0086(14) -0.0034(18)
C21 0.0390(17) 0.036(2) 0.0356(16) -0.0013(16) 0.0174(14) -0.0040(18)
C22 0.047(2) 0.042(2) 0.0495(19) -0.0023(18) 0.0088(16) -0.006(2)
C23 0.103(4) 0.102(4) 0.066(3) 0.026(3) -0.019(3) 0.014(4)
C24 0.064(3) 0.039(3) 0.115(4) 0.008(3) 0.016(3) 0.002(2)

loop_
_atom_type_symbol
_atom_type_description
_atom_type_scat_dispersion_real
_atom_type_scat_dispersion_imag
_atom_type_scat_source
C C 0.0033 0.0016 'International Tables Vol C Tables 4.2.6.8 and 6.1.1.4'
H H 0.0000 0.0000 'International Tables Vol C Tables 4.2.6.8 and 6.1.1.4'
N N 0.0061 0.0033 'International Tables Vol C Tables 4.2.6.8 and 6.1.1.4'
O O 0.0106 0.0060 'International Tables Vol C Tables 4.2.6.8 and 6.1.1.4'

loop_
_geom_angle_atom_site_label_1
_geom_angle_atom_site_label_2
_geom_angle_atom_site_label_3
_geom_angle
C19 O3 C14 109.5(2)
C19 O4 H4 109.5
C1 N2 H2 118(3)
C3 N2 C1 126.7(3)
C3 N2 H2 115(3)
O1 C1 N2 120.8(3)
O1 C1 C10 124.8(3)
N2 C1 C10 114.0(3)
C30 C25 C4 119.1(3)
C30 C25 C26 119.7(4)
C26 C25 C4 121.2(4)
C25 C30 H30 120.0
C25 C30 C29 120.1(4)
C29 C30 H30 120.0
O2 C3 N2 120.8(3)
O2 C3 C4 123.1(3)
N2 C3 C4 115.8(3)
C30 C29 H29 119.6
C28 C29 C30 120.8(5)
C28 C29 H29 119.6
C25 C4 H4A 105.6
C25 C4 C5 113.3(3)
C3 C4 C25 109.6(3)
C3 C4 H4A 105.6
C3 C4 C5 116.1(3)
C5 C4 H4A 105.6
C29 C28 H28 119.6
C29 C28 C27 120.7(5)
C27 C28 H28 119.6
C4 C5 H5 105.9
C4 C5 C6 115.2(3)
C6 C5 H5 105.9
C10 C5 C4 113.8(3)
C10 C5 H5 105.9
C10 C5 C6 109.4(3)
C28 C27 H27 119.6
C28 C27 C26 120.7(4)
C26 C27 H27 119.6
C5 C6 H6 103.6
C7 C6 C5 114.8(3)
C7 C6 H6 103.6
C7 C6 C11 115.2(4)
C11 C6 C5 114.0(3)
C11 C6 H6 103.6
C25 C26 C27 117.9(5)
C25 C26 H26 121.0
C27 C26 H26 121.0
C8 C7 C6 117.1(3)
C8 C7 C12 121.7(4)
C12 C7 C6 121.0(3)
C7 C8 H8 124(2)
C7 C8 C9 115.8(3)
C9 C8 H8 120(2)
C8 C9 H9 105.9
C8 C9 C10 107.0(3)
C8 C9 C13 125.5(3)
C10 C9 H9 105.9
C13 C9 H9 105.9
C13 C9 C10 105.4(3)
C1 C10 C5 114.0(3)
C1 C10 C9 111.7(3)
C1 C10 C21 103.7(2)
C5 C10 C9 110.3(2)
C5 C10 C21 114.1(3)
C9 C10 C21 102.4(2)
C6 C11 H11A 109.5
C6 C11 H11B 109.5
C6 C11 H11C 109.5
H11A C11 H11B 109.5
H11A C11 H11C 109.5
H11B C11 H11C 109.5
C7 C12 H12A 109.5
C7 C12 H12B 109.5
C7 C12 H12C 109.5
H12A C12 H12B 109.5
H12A C12 H12C 109.5
H12B C12 H12C 109.5
C9 C13 H13 112.5
C9 C13 C14 115.3(3)
C9 C13 C20 101.4(3)
C14 C13 H13 112.5
C14 C13 C20 101.5(3)
C20 C13 H13 112.5
O3 C14 C13 101.8(2)
O3 C14 C15 110.0(3)
O3 C14 C22 107.5(3)
C13 C14 C15 110.6(3)
C22 C14 C13 115.3(3)
C22 C14 C15 111.1(3)
C14 C15 H15A 108.1
C14 C15 H15B 108.1
H15A C15 H15B 107.3
C16 C15 C14 116.9(3)
C16 C15 H15A 108.1
C16 C15 H15B 108.1
C15 C16 H16 108.4
C15 C16 C23 109.1(4)
C17 C16 C15 112.9(3)
C17 C16 H16 108.4
C17 C16 C23 109.6(4)
C23 C16 H16 108.4
C16 C17 H17A 107.2
C16 C17 H17B 107.2
C16 C17 C18 120.7(3)
H17A C17 H17B 106.8
C18 C17 H17A 107.2
C18 C17 H17B 107.2
C17 C18 H18 106.9
C19 C18 C17 113.1(3)
C19 C18 H18 106.9
C19 C18 C24 111.2(3)
C24 C18 C17 111.5(4)
C24 C18 H18 106.9
O3 C19 C18 108.3(3)
O3 C19 C20 105.9(3)
O4 C19 O3 107.4(2)
O4 C19 C18 112.2(3)
O4 C19 C20 107.6(2)
C18 C19 C20 115.1(3)
C13 C20 C19 103.7(3)
C13 C20 H20 116.9(19)
C19 C20 H20 107.2(19)
C21 C20 C13 106.5(3)
C21 C20 C19 113.2(3)
C21 C20 H20 109.5(19)
O5 C21 C10 125.4(3)
O5 C21 C20 126.8(3)
C20 C21 C10 107.7(3)
C14 C22 H22A 109.5
C14 C22 H22B 109.5
C14 C22 H22C 109.5
H22A C22 H22B 109.5
H22A C22 H22C 109.5
H22B C22 H22C 109.5
C16 C23 H23A 109.5
C16 C23 H23B 109.5
C16 C23 H23C 109.5
H23A C23 H23B 109.5
H23A C23 H23C 109.5
H23B C23 H23C 109.5
C18 C24 H24A 109.5
C18 C24 H24B 109.5
C18 C24 H24C 109.5
H24A C24 H24B 109.5
H24A C24 H24C 109.5
H24B C24 H24C 109.5

loop_
_geom_bond_atom_site_label_1
_geom_bond_atom_site_label_2
_geom_bond_distance
O1 C1 1.203(4)
O2 C3 1.215(4)
O3 C14 1.453(4)
O3 C19 1.432(4)
O4 H4 0.8200
O4 C19 1.404(4)
O5 C21 1.196(4)
N2 C1 1.372(4)
N2 C3 1.358(4)
N2 H2 0.72(4)
C1 C10 1.519(4)
C25 C30 1.381(6)
C25 C4 1.540(5)
C25 C26 1.394(5)
C30 H30 0.9300
C30 C29 1.391(6)
C3 C4 1.499(4)
C29 H29 0.9300
C29 C28 1.333(6)
C4 H4A 0.9800
C4 C5 1.558(4)
C28 H28 0.9300
C28 C27 1.361(8)
C5 H5 0.9800
C5 C6 1.565(5)
C5 C10 1.536(4)
C27 H27 0.9300
C27 C26 1.416(7)
C6 H6 0.9800
C6 C7 1.511(5)
C6 C11 1.527(5)
C26 H26 0.9300
C7 C8 1.335(5)
C7 C12 1.503(6)
C8 H8 0.980(2)
C8 C9 1.491(5)
C9 H9 0.9800
C9 C10 1.539(4)
C9 C13 1.537(4)
C10 C21 1.559(5)
C11 H11A 0.9600
C11 H11B 0.9600
C11 H11C 0.9600
C12 H12A 0.9600
C12 H12B 0.9600
C12 H12C 0.9600
C13 H13 0.9800
C13 C14 1.541(4)
C13 C20 1.545(5)
C14 C15 1.550(4)
C14 C22 1.515(5)
C15 H15A 0.9700
C15 H15B 0.9700
C15 C16 1.521(6)
C16 H16 0.9800
C16 C17 1.509(6)
C16 C23 1.542(5)
C17 H17A 0.9700
C17 H17B 0.9700
C17 C18 1.529(5)
C18 H18 0.9800
C18 C19 1.512(5)
C18 C24 1.518(6)
C19 C20 1.552(4)
C20 H20 0.960(2)
C20 C21 1.522(5)
C22 H22A 0.9600
C22 H22B 0.9600
C22 H22C 0.9600
C23 H23A 0.9600
C23 H23B 0.9600
C23 H23C 0.9600
C24 H24A 0.9600
C24 H24B 0.9600
C24 H24C 0.9600

loop_
_geom_hbond_atom_site_label_D
_geom_hbond_atom_site_label_H
_geom_hbond_atom_site_label_A
_geom_hbond_distance_DH
_geom_hbond_distance_HA
_geom_hbond_distance_DA
_geom_hbond_angle_DHA
_geom_hbond_site_symmetry_A
O4 H4 O2 0.82 2.00 2.791(3) 163.4 1_455
N2 H2 O3 0.72(4) 2.22(4) 2.933(4) 169(4) 1_655
